data_7707493
loop_
_publ_author_name
'Jinsenji, Yoshiki'
'Takimoto, Kazuyoshi'
'Yoshida, Jun'
'Mori, Shigeki'
'Watanabe, Yutaka'
'Sato, Hisako'

_publ_section_title
;
 Effects of geometrical isomerism on emissive behaviour of heteroleptic
 cyclometalated Ir(III) complexes.
;
_journal_issue 24
_journal_name_full 'Dalton transactions (Cambridge, England : 2003)'
_journal_page_first 8506
_journal_page_last 8511
_journal_paper_doi 10.1039/d1dt00783a
_journal_volume 50
_journal_year 2021
_chemical_formula_moiety 'C39 H24 Ir N3 O2, C H2 Cl2'
_chemical_formula_sum 'C40 H26 Cl2 Ir N3 O2'
_chemical_formula_weight 843.74
_space_group_crystal_system triclinic
_space_group_IT_number 2
_space_group_name_Hall '-P 1'
_space_group_name_H-M_alt 'P -1'
_atom_sites_solution_hydrogens geom
_atom_sites_solution_primary dual
_atom_sites_solution_secondary difmap
_audit_creation_date 2021-02-09
_audit_creation_method
;
Olex2 1.2
(compiled 2018.05.29 svn.r3508 for OlexSys, GUI svn.r5506)
;
_audit_update_record
;
2021-02-18 deposited with the CCDC.	2021-05-25 downloaded from the CCDC.
;
_cell_angle_alpha 106.596(2)
_cell_angle_beta 109.535(2)
_cell_angle_gamma 103.187(2)
_cell_formula_units_Z 4
_cell_length_a 12.2740(2)
_cell_length_b 16.9938(3)
_cell_length_c 18.1515(5)
_cell_measurement_reflns_used 25933
_cell_measurement_temperature 100(2)
_cell_measurement_theta_max 31.30
_cell_measurement_theta_min 1.80
_cell_volume 3192.43(15)
_computing_cell_refinement 'CrysAlisPro 1.171.39.46 (Rigaku OD, 2018)'
_computing_data_collection 'CrystalClear (Rigaku Inc., 2008)'
_computing_data_reduction 'CrysAlisPro 1.171.39.46 (Rigaku OD, 2018)'
_computing_molecular_graphics 'Olex2 (Dolomanov et al., 2009)'
_computing_publication_material 'Olex2 (Dolomanov et al., 2009)'
_computing_structure_refinement 'SHELXL-2018/3 (Sheldrick, 2015)'
_computing_structure_solution 'SHELXT 2018/2 (Sheldrick, 2018)'
_diffrn_ambient_temperature 100.15
_diffrn_detector_area_resol_mean 7.111
_diffrn_measured_fraction_theta_full 1.000
_diffrn_measured_fraction_theta_max 0.998
_diffrn_measurement_device_type 'Rigaku Varimax with Saturn'
_diffrn_measurement_method '\w scans'
_diffrn_radiation_type MoK\a
_diffrn_radiation_wavelength 0.71073
_diffrn_reflns_av_R_equivalents 0.0666
_diffrn_reflns_av_unetI/netI 0.0666
_diffrn_reflns_Laue_measured_fraction_full 1.000
_diffrn_reflns_Laue_measured_fraction_max 0.998
_diffrn_reflns_limit_h_max 16
_diffrn_reflns_limit_h_min -16
_diffrn_reflns_limit_k_max 22
_diffrn_reflns_limit_k_min -22
_diffrn_reflns_limit_l_max 23
_diffrn_reflns_limit_l_min -23
_diffrn_reflns_number 54637
_diffrn_reflns_point_group_measured_fraction_full 1.000
_diffrn_reflns_point_group_measured_fraction_max 0.998
_diffrn_reflns_theta_full 25.242
_diffrn_reflns_theta_max 28.000
_diffrn_reflns_theta_min 1.773
_exptl_absorpt_coefficient_mu 4.392
_exptl_absorpt_correction_T_max 0.916
_exptl_absorpt_correction_T_min 0.526
_exptl_absorpt_correction_type multi-scan
_exptl_absorpt_process_details
;
CrysAlisPro 1.171.39.46 (Rigaku Oxford Diffraction, 2018)
Empirical absorption correction using spherical harmonics,
 implemented in SCALE3 ABSPACK scaling algorithm.
;
_exptl_crystal_colour yellow
_exptl_crystal_colour_primary yellow
_exptl_crystal_density_diffrn 1.755
_exptl_crystal_density_method 'not measured'
_exptl_crystal_description needle
_exptl_crystal_F_000 1656
_exptl_crystal_size_max 0.16
_exptl_crystal_size_mid 0.04
_exptl_crystal_size_min 0.02
_refine_diff_density_max 2.052
_refine_diff_density_min -2.091
_refine_diff_density_rms 0.168
_refine_ls_extinction_method none
_refine_ls_goodness_of_fit_ref 1.022
_refine_ls_hydrogen_treatment constr
_refine_ls_matrix_type full
_refine_ls_number_parameters 912
_refine_ls_number_reflns 15392
_refine_ls_number_restraints 198
_refine_ls_restrained_S_all 1.027
_refine_ls_R_factor_all 0.0622
_refine_ls_R_factor_gt 0.0426
_refine_ls_shift/su_max 0.001
_refine_ls_shift/su_mean 0.000
_refine_ls_structure_factor_coef Fsqd
_refine_ls_weighting_details 'w=1/[\s^2^(Fo^2^)+(0.0345P)^2^+6.3175P] where P=(Fo^2^+2Fc^2^)/3'
_refine_ls_weighting_scheme calc
_refine_ls_wR_factor_gt 0.0843
_refine_ls_wR_factor_ref 0.0912
_reflns_Friedel_coverage 0.000
_reflns_number_gt 12083
_reflns_number_total 15392
_reflns_threshold_expression 'I > 2\s(I)'
_cod_data_source_file d1dt00783a2.cif
_cod_data_source_block shelxl_CCDC2
_cod_depositor_comments 'Adding full bibliography for 7707490--7707494.cif.'
_cod_original_cell_volume 3192.42(13)
_cod_database_code 7707493
_shelx_shelxl_version_number 2017/1
_shelx_space_group_comment
;
The symmetry employed for this shelxl refinement is uniquely defined
by the following loop, which should always be used as a source of
symmetry information in preference to the above space-group names.
They are only intended as comments.
;
_shelx_estimated_absorpt_t_max 0.917
_shelx_estimated_absorpt_t_min 0.540
_olex2_refinement_description
;
1. Fixed Uiso
 At 1.2 times of:
  All C(H) groups, All C(H,H) groups
2. Shared sites
{Cl3, Cl13}
3. Restrained distances
 Cl1-C79 = Cl2-C79 = Cl11-C179 = Cl12-C179
 1.78 with sigma of 0.02
 Cl3-C80 = Cl4-C80 = Cl13-C180 = Cl14-C180
 1.78 with sigma of 0.02
 Cl1-Cl2 = Cl11-Cl12 = Cl3-Cl4 = Cl13-Cl14
 2.85 with sigma of 0.04
4. Uiso/Uaniso restraints and constraints
Cl1 \\sim Cl2 \\sim C79 \\sim Cl11 \\sim Cl12 \\sim C179: within 2A with sigma
of 0.02 and sigma for terminal atoms of 0.04
Cl3 \\sim Cl4 \\sim C80: within 2A with sigma of 0.01 and sigma for terminal
atoms of 0.02
Cl13 \\sim Cl14 \\sim C180: within 2A with sigma of 0.01 and sigma for terminal
atoms of 0.02
Uanis(Cl1) \\sim Ueq, Uanis(Cl2) \\sim Ueq, Uanis(C79) \\sim Ueq, Uanis(Cl11)
\\sim Ueq, Uanis(Cl12) \\sim Ueq, Uanis(C179) \\sim Ueq: with sigma of 0.02 and
sigma for terminal atoms of 0.04
Uanis(Cl3) \\sim Ueq, Uanis(Cl4) \\sim Ueq, Uanis(C80) \\sim Ueq: with sigma of
0.01 and sigma for terminal atoms of 0.02
Uanis(Cl13) \\sim Ueq, Uanis(Cl14) \\sim Ueq, Uanis(C180) \\sim Ueq: with sigma
of 0.01 and sigma for terminal atoms of 0.02
Uanis(Cl3) = Uanis(Cl13)
5. Rigid body (RIGU) restrains
 Cl1, Cl2, C79, Cl11, Cl12, C179
 with sigma for 1-2 distances of 0.004 and sigma for 1-3 distances of 0.004
 Cl3, Cl4, C80
 with sigma for 1-2 distances of 0.004 and sigma for 1-3 distances of 0.004
 Cl13, Cl14, C180
 with sigma for 1-2 distances of 0.004 and sigma for 1-3 distances of 0.004
6. Others
 Sof(Cl11)=Sof(Cl12)=Sof(C179)=Sof(H17A)=Sof(H17B)=1-FVAR(1)
 Sof(Cl1)=Sof(Cl2)=Sof(C79)=Sof(H79A)=Sof(H79B)=FVAR(1)
 Sof(Cl13)=Sof(Cl14)=Sof(C180)=Sof(H18A)=Sof(H18B)=1-FVAR(2)
 Sof(Cl3)=Sof(Cl4)=Sof(C80)=Sof(H80A)=Sof(H80B)=FVAR(2)
7.a Secondary CH2 refined with riding coordinates:
 C79(H79A,H79B), C179(H17A,H17B), C80(H80A,H80B), C180(H18A,H18B)
7.b Aromatic/amide H refined with riding coordinates:
 C1(H1), C2(H2), C3(H3), C5(H5), C6(H6), C8(H8), C9(H9), C10(H10), C14(H14),
 C15(H15), C16(H16), C18(H18), C19(H19), C21(H21), C22(H22), C23(H23), C29(H29),
  C30(H30), C31(H31), C32(H32), C36(H36), C37(H37), C38(H38), C39(H39),
 C40(H40), C41(H41), C42(H42), C44(H44), C45(H45), C47(H47), C48(H48), C49(H49),
  C53(H53), C54(H54), C55(H55), C57(H57), C58(H58), C60(H60), C61(H61),
 C62(H62), C68(H68), C69(H69), C70(H70), C71(H71), C75(H75), C76(H76), C77(H77),
  C78(H78)
;
_olex2_submission_special_instructions 'No special instructions were received'

loop_
_space_group_symop_operation_xyz
'x, y, z'
'-x, -y, -z'

loop_
_atom_site_label
_atom_site_type_symbol
_atom_site_fract_x
_atom_site_fract_y
_atom_site_fract_z
_atom_site_U_iso_or_equiv
_atom_site_adp_type
_atom_site_occupancy
_atom_site_site_symmetry_order
_atom_site_calc_flag
_atom_site_refinement_flags_posn
_atom_site_refinement_flags_adp
_atom_site_refinement_flags_occupancy
_atom_site_disorder_assembly
_atom_site_disorder_group
Ir1 Ir 0.63795(2) 0.51218(2) 0.36632(2) 0.01154(5) Uani 1 1 d . . . . .
Ir2 Ir 0.26106(2) 0.89622(2) 0.14736(2) 0.01362(6) Uani 1 1 d . . . . .
O1 O 0.7325(3) 0.7849(2) 0.4006(2) 0.0194(8) Uani 1 1 d . . . . .
O2 O 0.7082(3) 0.5824(2) 0.4996(2) 0.0177(8) Uani 1 1 d . . . . .
O3 O 0.5967(3) 0.9473(2) 0.1111(2) 0.0166(8) Uani 1 1 d . . . . .
O4 O 0.2016(3) 0.8271(2) 0.0146(2) 0.0243(9) Uani 1 1 d . . . . .
N1 N 0.4631(4) 0.5092(2) 0.3449(3) 0.0113(8) Uani 1 1 d . . . . .
N2 N 0.8057(4) 0.5009(3) 0.3814(3) 0.0133(9) Uani 1 1 d . . . . .
N3 N 0.6809(4) 0.6388(3) 0.3567(3) 0.0145(9) Uani 1 1 d . . . . .
N4 N 0.2811(4) 0.7890(3) 0.1718(3) 0.0242(11) Uani 1 1 d . . . . .
N5 N 0.2386(4) 1.0066(3) 0.1319(3) 0.0137(9) Uani 1 1 d . . . . .
N6 N 0.4455(4) 0.9303(3) 0.1548(3) 0.0143(9) Uani 1 1 d . . . . .
C1 C 0.4257(5) 0.5456(3) 0.4021(3) 0.0162(11) Uani 1 1 d . . . . .
H1 H 0.484406 0.577723 0.459740 0.019 Uiso 1 1 calc R . . . .
C2 C 0.3016(5) 0.5378(3) 0.3798(3) 0.0187(11) Uani 1 1 d . . . . .
H2 H 0.276793 0.563816 0.422106 0.022 Uiso 1 1 calc R . . . .
C3 C 0.2164(5) 0.4927(3) 0.2969(3) 0.0188(11) Uani 1 1 d . . . . .
H3 H 0.132744 0.488707 0.281193 0.023 Uiso 1 1 calc R . . . .
C4 C 0.2528(5) 0.4522(3) 0.2350(3) 0.0157(11) Uani 1 1 d . . . . .
C5 C 0.1730(5) 0.4029(3) 0.1458(3) 0.0201(12) Uani 1 1 d . . . . .
H5 H 0.087630 0.395283 0.124911 0.024 Uiso 1 1 calc R . . . .
C6 C 0.2180(5) 0.3675(3) 0.0917(4) 0.0215(12) Uani 1 1 d . . . . .
H6 H 0.163042 0.335117 0.033273 0.026 Uiso 1 1 calc R . . . .
C7 C 0.3463(5) 0.3768(3) 0.1191(3) 0.0173(11) Uani 1 1 d . . . . .
C8 C 0.3975(5) 0.3398(3) 0.0654(3) 0.0189(11) Uani 1 1 d . . . . .
H8 H 0.347747 0.308692 0.005918 0.023 Uiso 1 1 calc R . . . .
C9 C 0.5206(5) 0.3490(3) 0.0998(3) 0.0193(11) Uani 1 1 d . . . . .
H9 H 0.553899 0.322653 0.063210 0.023 Uiso 1 1 calc R . . . .
C10 C 0.5986(5) 0.3960(3) 0.1869(3) 0.0162(11) Uani 1 1 d . . . . .
H10 H 0.682192 0.399099 0.208287 0.019 Uiso 1 1 calc R . . . .
C11 C 0.5549(5) 0.4377(3) 0.2420(3) 0.0145(10) Uani 1 1 d . . . . .
C12 C 0.4259(4) 0.4247(3) 0.2054(3) 0.0139(10) Uani 1 1 d . . . . .
C13 C 0.3788(5) 0.4624(3) 0.2621(3) 0.0142(10) Uani 1 1 d . . . . .
C14 C 0.9020(5) 0.5546(3) 0.3806(3) 0.0158(11) Uani 1 1 d . . . . .
H14 H 0.896463 0.606884 0.373027 0.019 Uiso 1 1 calc R . . . .
C15 C 1.0102(5) 0.5382(3) 0.3902(3) 0.0164(11) Uani 1 1 d . . . . .
H15 H 1.076651 0.578806 0.389132 0.020 Uiso 1 1 calc R . . . .
C16 C 1.0216(5) 0.4629(3) 0.4012(3) 0.0167(11) Uani 1 1 d . . . . .
H16 H 1.095979 0.451426 0.408921 0.020 Uiso 1 1 calc R . . . .
C17 C 0.9211(5) 0.4041(3) 0.4008(3) 0.0155(11) Uani 1 1 d . . . . .
C18 C 0.9201(5) 0.3230(3) 0.4112(3) 0.0192(11) Uani 1 1 d . . . . .
H18 H 0.991107 0.306977 0.418695 0.023 Uiso 1 1 calc R . . . .
C19 C 0.8191(5) 0.2694(3) 0.4103(3) 0.0184(11) Uani 1 1 d . . . . .
H19 H 0.820918 0.216176 0.416972 0.022 Uiso 1 1 calc R . . . .
C20 C 0.7093(5) 0.2900(3) 0.3998(3) 0.0179(11) Uani 1 1 d . . . . .
C21 C 0.6002(5) 0.2356(3) 0.3966(3) 0.0198(12) Uani 1 1 d . . . . .
H21 H 0.596030 0.180926 0.401461 0.024 Uiso 1 1 calc R . . . .
C22 C 0.5003(5) 0.2621(3) 0.3863(3) 0.0203(12) Uani 1 1 d . . . . .
H22 H 0.427383 0.225244 0.384182 0.024 Uiso 1 1 calc R . . . .
C23 C 0.5038(5) 0.3427(3) 0.3789(3) 0.0179(11) Uani 1 1 d . . . . .
H23 H 0.433191 0.359153 0.372148 0.021 Uiso 1 1 calc R . . . .
C24 C 0.6072(5) 0.3986(3) 0.3811(3) 0.0127(10) Uani 1 1 d . . . . .
C25 C 0.7088(5) 0.3698(3) 0.3917(3) 0.0137(10) Uani 1 1 d . . . . .
C26 C 0.8146(5) 0.4252(3) 0.3911(3) 0.0130(10) Uani 1 1 d . . . . .
C27 C 0.7295(5) 0.7144(3) 0.4229(3) 0.0174(11) Uani 1 1 d . . . . .
C28 C 0.6835(5) 0.7505(3) 0.3139(3) 0.0186(11) Uani 1 1 d . . . . .
C29 C 0.6659(5) 0.7962(4) 0.2618(4) 0.0243(13) Uani 1 1 d . . . . .
H29 H 0.688623 0.858334 0.283826 0.029 Uiso 1 1 calc R . . . .
C30 C 0.6130(5) 0.7456(4) 0.1752(4) 0.0262(13) Uani 1 1 d . . . . .
H30 H 0.598245 0.773449 0.136193 0.031 Uiso 1 1 calc R . . . .
C31 C 0.5812(5) 0.6549(4) 0.1444(4) 0.0236(12) Uani 1 1 d . . . . .
H31 H 0.545443 0.622288 0.084671 0.028 Uiso 1 1 calc R . . . .
C32 C 0.6002(5) 0.6103(3) 0.1985(3) 0.0203(12) Uani 1 1 d . . . . .
H32 H 0.579097 0.548297 0.177047 0.024 Uiso 1 1 calc R . . . .
C33 C 0.6510(5) 0.6604(3) 0.2849(3) 0.0176(11) Uani 1 1 d . . . . .
C34 C 0.7767(4) 0.7329(3) 0.5119(3) 0.0166(11) Uani 1 1 d . . . . .
C35 C 0.7621(4) 0.6666(3) 0.5449(3) 0.0163(11) Uani 1 1 d . . . . .
C36 C 0.8115(5) 0.6955(3) 0.6348(3) 0.0188(11) Uani 1 1 d . . . . .
H36 H 0.802432 0.652841 0.658668 0.023 Uiso 1 1 calc R . . . .
C37 C 0.8718(5) 0.7825(3) 0.6885(3) 0.0218(12) Uani 1 1 d . . . . .
H37 H 0.904222 0.798764 0.748327 0.026 Uiso 1 1 calc R . . . .
C38 C 0.8857(5) 0.8468(4) 0.6562(4) 0.0263(13) Uani 1 1 d . . . . .
H38 H 0.926935 0.907098 0.693514 0.032 Uiso 1 1 calc R . . . .
C39 C 0.8393(5) 0.8226(3) 0.5700(4) 0.0233(12) Uani 1 1 d . . . . .
H39 H 0.849134 0.867017 0.548136 0.028 Uiso 1 1 calc R . . . .
C40 C 0.2709(6) 0.7131(4) 0.1168(5) 0.0360(16) Uani 1 1 d . . . . .
H40 H 0.246545 0.703201 0.058452 0.043 Uiso 1 1 calc R . . . .
C41 C 0.2968(6) 0.6472(4) 0.1459(6) 0.050(2) Uani 1 1 d . . . . .
H41 H 0.288996 0.592881 0.106949 0.060 Uiso 1 1 calc R . . . .
C42 C 0.3329(7) 0.6624(5) 0.2296(6) 0.055(2) Uani 1 1 d . . . . .
H42 H 0.354575 0.619405 0.248978 0.066 Uiso 1 1 calc R . . . .
C43 C 0.3389(6) 0.7381(5) 0.2870(5) 0.0450(19) Uani 1 1 d . . . . .
C44 C 0.3708(6) 0.7622(5) 0.3768(5) 0.050(2) Uani 1 1 d . . . . .
H44 H 0.390721 0.721955 0.401273 0.060 Uiso 1 1 calc R . . . .
C45 C 0.3735(7) 0.8376(5) 0.4264(5) 0.052(2) Uani 1 1 d . . . . .
H45 H 0.392909 0.848574 0.484443 0.062 Uiso 1 1 calc R . . . .
C46 C 0.3483(6) 0.9025(5) 0.3956(4) 0.0397(18) Uani 1 1 d . . . . .
C47 C 0.3541(6) 0.9842(5) 0.4449(4) 0.0399(17) Uani 1 1 d . . . . .
H47 H 0.372444 0.998645 0.503331 0.048 Uiso 1 1 calc R . . . .
C48 C 0.3341(5) 1.0432(4) 0.4105(4) 0.0308(14) Uani 1 1 d . . . . .
H48 H 0.339496 1.098941 0.445408 0.037 Uiso 1 1 calc R . . . .
C49 C 0.3053(5) 1.0238(4) 0.3243(3) 0.0239(12) Uani 1 1 d . . . . .
H49 H 0.289280 1.066013 0.301551 0.029 Uiso 1 1 calc R . . . .
C50 C 0.2998(5) 0.9438(3) 0.2711(3) 0.0181(11) Uani 1 1 d . . . . .
C51 C 0.3198(5) 0.8835(4) 0.3087(4) 0.0252(13) Uani 1 1 d . . . . .
C52 C 0.3140(5) 0.8024(4) 0.2559(4) 0.0307(15) Uani 1 1 d . . . . .
C53 C 0.3253(5) 1.0771(3) 0.1394(3) 0.0182(11) Uani 1 1 d . . . . .
H53 H 0.407184 1.077614 0.152604 0.022 Uiso 1 1 calc R . . . .
C54 C 0.2982(5) 1.1491(4) 0.1283(3) 0.0214(12) Uani 1 1 d . . . . .
H54 H 0.361194 1.197863 0.133957 0.026 Uiso 1 1 calc R . . . .
C55 C 0.1805(5) 1.1498(3) 0.1093(3) 0.0194(11) Uani 1 1 d . . . . .
H55 H 0.161316 1.198329 0.100244 0.023 Uiso 1 1 calc R . . . .
C56 C 0.0892(5) 1.0788(3) 0.1033(3) 0.0163(11) Uani 1 1 d . . . . .
C57 C -0.0355(5) 1.0718(4) 0.0856(3) 0.0197(12) Uani 1 1 d . . . . .
H57 H -0.062541 1.116527 0.073050 0.024 Uiso 1 1 calc R . . . .
C58 C -0.1170(5) 1.0033(4) 0.0863(3) 0.0219(12) Uani 1 1 d . . . . .
H58 H -0.198898 1.001702 0.075346 0.026 Uiso 1 1 calc R . . . .
C59 C -0.0814(5) 0.9330(3) 0.1032(3) 0.0174(11) Uani 1 1 d . . . . .
C60 C -0.1597(5) 0.8616(3) 0.1071(3) 0.0195(11) Uani 1 1 d . . . . .
H60 H -0.242099 0.857224 0.098099 0.023 Uiso 1 1 calc R . . . .
C61 C -0.1168(5) 0.7980(4) 0.1240(3) 0.0209(12) Uani 1 1 d . . . . .
H61 H -0.169701 0.750990 0.128480 0.025 Uiso 1 1 calc R . . . .
C62 C 0.0039(5) 0.8003(3) 0.1350(3) 0.0184(11) Uani 1 1 d . . . . .
H62 H 0.029795 0.754330 0.145338 0.022 Uiso 1 1 calc R . . . .
C63 C 0.0853(4) 0.8699(3) 0.1308(3) 0.0136(10) Uani 1 1 d . . . . .
C64 C 0.0383(5) 0.9352(3) 0.1153(3) 0.0146(10) Uani 1 1 d . . . . .
C65 C 0.1222(5) 1.0088(3) 0.1158(3) 0.0140(10) Uani 1 1 d . . . . .
C66 C 0.4720(5) 0.9166(3) 0.0882(3) 0.0165(11) Uani 1 1 d . . . . .
C67 C 0.6529(5) 0.9823(3) 0.1987(3) 0.0150(10) Uani 1 1 d . . . . .
C68 C 0.7780(5) 1.0198(3) 0.2511(3) 0.0183(11) Uani 1 1 d . . . . .
H68 H 0.838768 1.027042 0.229698 0.022 Uiso 1 1 calc R . . . .
C69 C 0.8085(5) 1.0461(3) 0.3369(3) 0.0177(11) Uani 1 1 d . . . . .
H69 H 0.893468 1.071835 0.376132 0.021 Uiso 1 1 calc R . . . .
C70 C 0.7192(5) 1.0362(3) 0.3677(3) 0.0168(11) Uani 1 1 d . . . . .
H70 H 0.744343 1.054654 0.427327 0.020 Uiso 1 1 calc R . . . .
C71 C 0.5935(5) 0.9997(3) 0.3133(3) 0.0161(11) Uani 1 1 d . . . . .
H71 H 0.532302 0.993962 0.334410 0.019 Uiso 1 1 calc R . . . .
C72 C 0.5618(4) 0.9724(3) 0.2274(3) 0.0138(10) Uani 1 1 d . . . . .
C73 C 0.3917(5) 0.8736(3) -0.0003(3) 0.0169(11) Uani 1 1 d . . . . .
C74 C 0.2619(5) 0.8293(3) -0.0310(3) 0.0202(12) Uani 1 1 d . . . . .
C75 C 0.1936(5) 0.7822(4) -0.1209(4) 0.0233(12) Uani 1 1 d . . . . .
H75 H 0.107385 0.750405 -0.143453 0.028 Uiso 1 1 calc R . . . .
C76 C 0.2476(5) 0.7814(4) -0.1755(3) 0.0244(12) Uani 1 1 d . . . . .
H76 H 0.198958 0.749231 -0.234962 0.029 Uiso 1 1 calc R . . . .
C77 C 0.3742(5) 0.8274(4) -0.1446(3) 0.0240(12) Uani 1 1 d . . . . .
H77 H 0.411342 0.828064 -0.182802 0.029 Uiso 1 1 calc R . . . .
C78 C 0.4439(5) 0.8714(3) -0.0592(3) 0.0214(12) Uani 1 1 d . . . . .
H78 H 0.530172 0.901624 -0.038555 0.026 Uiso 1 1 calc R . . . .
Cl1 Cl 0.0104(3) 0.76102(18) 0.3366(3) 0.0687(13) Uani 0.787(8) 1 d D U P A 1
Cl2 Cl 0.0282(3) 0.9363(2) 0.43402(17) 0.0445(8) Uani 0.787(8) 1 d D U P A 1
C79 C 0.0174(10) 0.8661(6) 0.3388(6) 0.035(2) Uani 0.787(8) 1 d D U P A 1
H79A H 0.090076 0.892415 0.329808 0.042 Uiso 0.787(8) 1 calc R . P A 1
H79B H -0.057698 0.860333 0.291373 0.042 Uiso 0.787(8) 1 calc R . P A 1
Cl11 Cl 0.0395(10) 0.7799(7) 0.4062(11) 0.077(5) Uani 0.213(8) 1 d D U P A 2
Cl12 Cl 0.0090(13) 0.9347(7) 0.3897(14) 0.077(5) Uani 0.213(8) 1 d D U P A 2
C179 C 0.034(5) 0.839(2) 0.340(2) 0.038(6) Uani 0.213(8) 1 d D U P A 2
H17A H -0.034608 0.803505 0.283065 0.046 Uiso 0.213(8) 1 calc R . P A 2
H17B H 0.112580 0.854971 0.334938 0.046 Uiso 0.213(8) 1 calc R . P A 2
Cl3 Cl 0.2460(4) 0.4625(2) -0.0559(2) 0.1279(13) Uani 0.541(5) 1 d D U P B 3
Cl4 Cl 0.1405(3) 0.5692(2) -0.1328(2) 0.0496(11) Uani 0.541(5) 1 d D U P B 3
C80 C 0.1558(17) 0.4657(11) -0.1526(10) 0.066(4) Uani 0.541(5) 1 d D U P B 3
H80A H 0.073047 0.418892 -0.179867 0.080 Uiso 0.541(5) 1 calc R . P B 3
H80B H 0.196029 0.455364 -0.191692 0.080 Uiso 0.541(5) 1 calc R . P B 3
Cl13 Cl 0.2460(4) 0.4625(2) -0.0559(2) 0.1279(13) Uani 0.459(5) 1 d D U P B 4
Cl14 Cl 0.0073(7) 0.4269(5) -0.1725(6) 0.129(3) Uani 0.459(5) 1 d D U P B 4
C180 C 0.1595(18) 0.447(3) -0.1617(14) 0.125(6) Uani 0.459(5) 1 d D U P B 4
H18A H 0.189982 0.500130 -0.171998 0.150 Uiso 0.459(5) 1 calc R . P B 4
H18B H 0.164566 0.396275 -0.202252 0.150 Uiso 0.459(5) 1 calc R . P B 4

loop_
_atom_site_aniso_label
_atom_site_aniso_U_11
_atom_site_aniso_U_22
_atom_site_aniso_U_33
_atom_site_aniso_U_23
_atom_site_aniso_U_13
_atom_site_aniso_U_12
Ir1 0.01392(10) 0.00930(10) 0.01202(10) 0.00393(8) 0.00588(8) 0.00510(8)
Ir2 0.01452(11) 0.01306(11) 0.01481(11) 0.00608(8) 0.00637(8) 0.00671(8)
O1 0.021(2) 0.0112(18) 0.025(2) 0.0069(16) 0.0089(17) 0.0061(15)
O2 0.024(2) 0.0132(18) 0.0124(18) 0.0020(15) 0.0074(16) 0.0040(15)
O3 0.0128(18) 0.0221(19) 0.0135(18) 0.0063(16) 0.0050(15) 0.0057(15)
O4 0.022(2) 0.028(2) 0.017(2) 0.0000(17) 0.0082(17) 0.0100(17)
N1 0.013(2) 0.008(2) 0.015(2) 0.0064(17) 0.0069(18) 0.0049(16)
N2 0.015(2) 0.012(2) 0.010(2) 0.0015(17) 0.0047(17) 0.0040(17)
N3 0.016(2) 0.015(2) 0.020(2) 0.0106(19) 0.0124(19) 0.0075(18)
N4 0.014(2) 0.016(2) 0.046(3) 0.015(2) 0.013(2) 0.0066(19)
N5 0.016(2) 0.013(2) 0.012(2) 0.0062(18) 0.0062(18) 0.0037(17)
N6 0.020(2) 0.010(2) 0.011(2) 0.0032(17) 0.0037(18) 0.0071(17)
C1 0.025(3) 0.011(2) 0.015(3) 0.004(2) 0.012(2) 0.007(2)
C2 0.024(3) 0.018(3) 0.020(3) 0.005(2) 0.015(2) 0.013(2)
C3 0.018(3) 0.022(3) 0.027(3) 0.015(2) 0.016(2) 0.011(2)
C4 0.018(3) 0.015(3) 0.021(3) 0.011(2) 0.011(2) 0.009(2)
C5 0.016(3) 0.022(3) 0.019(3) 0.008(2) 0.004(2) 0.005(2)
C6 0.018(3) 0.020(3) 0.020(3) 0.008(2) 0.002(2) 0.004(2)
C7 0.020(3) 0.013(3) 0.017(3) 0.007(2) 0.005(2) 0.005(2)
C8 0.026(3) 0.013(3) 0.014(3) 0.002(2) 0.008(2) 0.004(2)
C9 0.027(3) 0.019(3) 0.017(3) 0.009(2) 0.013(2) 0.009(2)
C10 0.017(3) 0.011(2) 0.018(3) 0.004(2) 0.007(2) 0.003(2)
C11 0.020(3) 0.012(2) 0.013(2) 0.004(2) 0.008(2) 0.008(2)
C12 0.015(3) 0.013(2) 0.016(3) 0.008(2) 0.007(2) 0.006(2)
C13 0.019(3) 0.009(2) 0.014(2) 0.006(2) 0.007(2) 0.003(2)
C14 0.019(3) 0.014(3) 0.013(2) 0.005(2) 0.005(2) 0.006(2)
C15 0.014(3) 0.020(3) 0.013(3) 0.006(2) 0.005(2) 0.004(2)
C16 0.014(3) 0.023(3) 0.014(3) 0.005(2) 0.007(2) 0.012(2)
C17 0.019(3) 0.013(2) 0.014(2) 0.000(2) 0.008(2) 0.009(2)
C18 0.025(3) 0.016(3) 0.018(3) 0.003(2) 0.010(2) 0.013(2)
C19 0.028(3) 0.014(3) 0.017(3) 0.009(2) 0.008(2) 0.014(2)
C20 0.027(3) 0.012(3) 0.015(3) 0.004(2) 0.011(2) 0.007(2)
C21 0.030(3) 0.008(2) 0.017(3) 0.005(2) 0.009(2) 0.001(2)
C22 0.024(3) 0.014(3) 0.022(3) 0.006(2) 0.014(2) 0.001(2)
C23 0.020(3) 0.016(3) 0.019(3) 0.009(2) 0.010(2) 0.007(2)
C24 0.020(3) 0.009(2) 0.011(2) 0.003(2) 0.008(2) 0.008(2)
C25 0.016(3) 0.012(2) 0.012(2) 0.005(2) 0.005(2) 0.005(2)
C26 0.020(3) 0.010(2) 0.007(2) 0.0014(19) 0.006(2) 0.006(2)
C27 0.017(3) 0.011(3) 0.027(3) 0.010(2) 0.012(2) 0.005(2)
C28 0.020(3) 0.016(3) 0.021(3) 0.009(2) 0.008(2) 0.006(2)
C29 0.032(3) 0.021(3) 0.031(3) 0.017(3) 0.017(3) 0.015(3)
C30 0.032(3) 0.028(3) 0.036(3) 0.026(3) 0.020(3) 0.016(3)
C31 0.032(3) 0.024(3) 0.022(3) 0.012(3) 0.015(3) 0.012(3)
C32 0.026(3) 0.015(3) 0.025(3) 0.011(2) 0.012(2) 0.009(2)
C33 0.017(3) 0.015(3) 0.025(3) 0.009(2) 0.011(2) 0.006(2)
C34 0.012(2) 0.015(3) 0.023(3) 0.003(2) 0.008(2) 0.008(2)
C35 0.009(2) 0.022(3) 0.021(3) 0.008(2) 0.008(2) 0.008(2)
C36 0.016(3) 0.021(3) 0.017(3) 0.005(2) 0.007(2) 0.008(2)
C37 0.012(3) 0.023(3) 0.019(3) -0.001(2) 0.003(2) 0.004(2)
C38 0.016(3) 0.012(3) 0.030(3) -0.006(2) 0.003(2) -0.001(2)
C39 0.021(3) 0.018(3) 0.024(3) 0.003(2) 0.009(2) 0.002(2)
C40 0.032(4) 0.015(3) 0.068(5) 0.014(3) 0.030(4) 0.012(3)
C41 0.039(4) 0.019(3) 0.099(7) 0.018(4) 0.040(5) 0.012(3)
C42 0.044(5) 0.046(5) 0.102(7) 0.050(5) 0.036(5) 0.029(4)
C43 0.032(4) 0.037(4) 0.075(6) 0.043(4) 0.014(4) 0.014(3)
C44 0.035(4) 0.058(5) 0.068(6) 0.054(5) 0.013(4) 0.009(4)
C45 0.044(4) 0.064(5) 0.047(5) 0.042(4) 0.010(4) 0.007(4)
C46 0.021(3) 0.058(5) 0.041(4) 0.041(4) 0.005(3) 0.000(3)
C47 0.026(3) 0.057(5) 0.025(3) 0.011(3) 0.010(3) 0.002(3)
C48 0.026(3) 0.043(4) 0.022(3) 0.008(3) 0.011(3) 0.014(3)
C49 0.019(3) 0.031(3) 0.017(3) 0.005(3) 0.007(2) 0.007(2)
C50 0.012(3) 0.027(3) 0.019(3) 0.016(2) 0.006(2) 0.006(2)
C51 0.022(3) 0.029(3) 0.030(3) 0.019(3) 0.011(3) 0.009(2)
C52 0.023(3) 0.033(3) 0.045(4) 0.031(3) 0.012(3) 0.009(3)
C53 0.020(3) 0.023(3) 0.021(3) 0.011(2) 0.015(2) 0.012(2)
C54 0.026(3) 0.020(3) 0.023(3) 0.011(2) 0.015(3) 0.007(2)
C55 0.030(3) 0.017(3) 0.016(3) 0.009(2) 0.010(2) 0.012(2)
C56 0.020(3) 0.021(3) 0.009(2) 0.005(2) 0.005(2) 0.012(2)
C57 0.027(3) 0.025(3) 0.010(2) 0.006(2) 0.007(2) 0.018(2)
C58 0.020(3) 0.033(3) 0.016(3) 0.009(2) 0.008(2) 0.017(2)
C59 0.019(3) 0.019(3) 0.011(2) 0.003(2) 0.004(2) 0.008(2)
C60 0.011(3) 0.025(3) 0.017(3) 0.004(2) 0.005(2) 0.005(2)
C61 0.019(3) 0.023(3) 0.018(3) 0.006(2) 0.008(2) 0.005(2)
C62 0.017(3) 0.019(3) 0.017(3) 0.009(2) 0.004(2) 0.004(2)
C63 0.014(2) 0.015(3) 0.011(2) 0.005(2) 0.005(2) 0.005(2)
C64 0.023(3) 0.016(3) 0.006(2) 0.002(2) 0.006(2) 0.011(2)
C65 0.016(3) 0.018(3) 0.011(2) 0.005(2) 0.007(2) 0.011(2)
C66 0.019(3) 0.015(3) 0.020(3) 0.010(2) 0.009(2) 0.007(2)
C67 0.019(3) 0.011(2) 0.016(3) 0.004(2) 0.007(2) 0.007(2)
C68 0.014(3) 0.017(3) 0.022(3) 0.006(2) 0.009(2) 0.005(2)
C69 0.018(3) 0.013(3) 0.015(3) 0.000(2) 0.004(2) 0.004(2)
C70 0.023(3) 0.016(3) 0.011(2) 0.005(2) 0.008(2) 0.008(2)
C71 0.019(3) 0.018(3) 0.015(3) 0.009(2) 0.008(2) 0.009(2)
C72 0.012(2) 0.009(2) 0.018(3) 0.006(2) 0.003(2) 0.0054(19)
C73 0.022(3) 0.017(3) 0.017(3) 0.007(2) 0.009(2) 0.014(2)
C74 0.020(3) 0.019(3) 0.023(3) 0.007(2) 0.009(2) 0.012(2)
C75 0.019(3) 0.020(3) 0.025(3) 0.004(2) 0.007(2) 0.008(2)
C76 0.029(3) 0.021(3) 0.015(3) 0.002(2) 0.003(2) 0.010(2)
C77 0.027(3) 0.026(3) 0.018(3) 0.006(2) 0.010(2) 0.009(2)
C78 0.023(3) 0.021(3) 0.020(3) 0.008(2) 0.008(2) 0.007(2)
Cl1 0.077(2) 0.0440(16) 0.097(3) 0.0370(18) 0.046(2) 0.0170(14)
Cl2 0.0371(14) 0.0663(18) 0.0263(13) 0.0177(13) 0.0096(12) 0.0186(12)
C79 0.034(5) 0.040(5) 0.034(4) 0.017(4) 0.015(4) 0.013(4)
Cl11 0.070(7) 0.044(6) 0.091(11) 0.046(7) 0.005(6) -0.004(5)
Cl12 0.068(8) 0.026(5) 0.126(12) 0.013(7) 0.041(9) 0.020(5)
C179 0.041(11) 0.033(10) 0.051(10) 0.017(7) 0.028(9) 0.018(8)
Cl3 0.212(4) 0.143(3) 0.088(2) 0.060(2) 0.084(2) 0.116(3)
Cl4 0.047(2) 0.049(2) 0.060(2) 0.0159(18) 0.0293(18) 0.0271(17)
C80 0.077(7) 0.069(7) 0.067(6) 0.029(5) 0.043(5) 0.031(6)
Cl13 0.212(4) 0.143(3) 0.088(2) 0.060(2) 0.084(2) 0.116(3)
Cl14 0.097(5) 0.149(6) 0.198(8) 0.125(6) 0.064(5) 0.069(4)
C180 0.125(8) 0.148(10) 0.121(8) 0.067(7) 0.055(7) 0.060(7)

loop_
_atom_type_symbol
_atom_type_description
_atom_type_scat_dispersion_real
_atom_type_scat_dispersion_imag
_atom_type_scat_source
C C 0.0033 0.0016 'International Tables Vol C Tables 4.2.6.8 and 6.1.1.4'
H H 0.0000 0.0000 'International Tables Vol C Tables 4.2.6.8 and 6.1.1.4'
Ir Ir -1.4442 7.9887 'International Tables Vol C Tables 4.2.6.8 and 6.1.1.4'
N N 0.0061 0.0033 'International Tables Vol C Tables 4.2.6.8 and 6.1.1.4'
O O 0.0106 0.0060 'International Tables Vol C Tables 4.2.6.8 and 6.1.1.4'
Cl Cl 0.1484 0.1585 'International Tables Vol C Tables 4.2.6.8 and 6.1.1.4'

loop_
_geom_angle_atom_site_label_1
_geom_angle_atom_site_label_2
_geom_angle_atom_site_label_3
_geom_angle
_geom_angle_site_symmetry_1
_geom_angle_site_symmetry_3
_geom_angle_publ_flag
O2 Ir1 N3 87.14(14) . . ?
N1 Ir1 O2 93.20(15) . . ?
N1 Ir1 N2 173.90(15) . . ?
N1 Ir1 N3 89.12(15) . . ?
N2 Ir1 O2 90.25(15) . . ?
N2 Ir1 N3 96.07(15) . . ?
C11 Ir1 O2 173.27(17) . . ?
C11 Ir1 N1 81.89(18) . . ?
C11 Ir1 N2 94.24(18) . . ?
C11 Ir1 N3 97.34(18) . . ?
C24 Ir1 O2 90.36(16) . . ?
C24 Ir1 N1 93.00(18) . . ?
C24 Ir1 N2 81.95(18) . . ?
C24 Ir1 N3 176.81(18) . . ?
C24 Ir1 C11 85.3(2) . . ?
O4 Ir2 N6 85.69(15) . . ?
N4 Ir2 O4 91.94(18) . . ?
N4 Ir2 N6 88.47(16) . . ?
N5 Ir2 O4 92.38(15) . . ?
N5 Ir2 N4 175.16(18) . . ?
N5 Ir2 N6 94.03(16) . . ?
C50 Ir2 O4 171.06(18) . . ?
C50 Ir2 N4 81.5(2) . . ?
C50 Ir2 N5 93.97(19) . . ?
C50 Ir2 N6 100.13(18) . . ?
C63 Ir2 O4 90.63(17) . . ?
C63 Ir2 N4 96.67(18) . . ?
C63 Ir2 N5 81.11(18) . . ?
C63 Ir2 N6 173.79(17) . . ?
C63 Ir2 C50 84.1(2) . . ?
C28 O1 C27 105.3(4) . . ?
C35 O2 Ir1 129.6(3) . . ?
C66 O3 C67 106.1(4) . . ?
C74 O4 Ir2 130.0(3) . . ?
C1 N1 Ir1 126.9(4) . . ?
C1 N1 C13 119.3(4) . . ?
C13 N1 Ir1 113.8(3) . . ?
C14 N2 Ir1 129.0(3) . . ?
C14 N2 C26 117.7(4) . . ?
C26 N2 Ir1 113.3(3) . . ?
C27 N3 Ir1 123.4(3) . . ?
C27 N3 C33 105.5(4) . . ?
C33 N3 Ir1 130.6(3) . . ?
C40 N4 Ir2 127.0(5) . . ?
C40 N4 C52 119.9(5) . . ?
C52 N4 Ir2 113.0(4) . . ?
C53 N5 Ir2 127.5(3) . . ?
C53 N5 C65 118.0(4) . . ?
C65 N5 Ir2 114.5(3) . . ?
C66 N6 Ir2 124.7(3) . . ?
C66 N6 C72 105.5(4) . . ?
C72 N6 Ir2 129.8(3) . . ?
N1 C1 H1 119.2 . . ?
N1 C1 C2 121.7(5) . . ?
C2 C1 H1 119.2 . . ?
C1 C2 H2 120.1 . . ?
C3 C2 C1 119.8(5) . . ?
C3 C2 H2 120.1 . . ?
C2 C3 H3 120.1 . . ?
C2 C3 C4 119.9(5) . . ?
C4 C3 H3 120.1 . . ?
C3 C4 C5 125.6(5) . . ?
C3 C4 C13 117.3(5) . . ?
C13 C4 C5 117.1(5) . . ?
C4 C5 H5 119.7 . . ?
C6 C5 C4 120.7(5) . . ?
C6 C5 H5 119.7 . . ?
C5 C6 H6 118.8 . . ?
C5 C6 C7 122.5(5) . . ?
C7 C6 H6 118.8 . . ?
C8 C7 C6 124.7(5) . . ?
C12 C7 C6 118.0(5) . . ?
C12 C7 C8 117.3(5) . . ?
C7 C8 H8 120.3 . . ?
C9 C8 C7 119.4(5) . . ?
C9 C8 H8 120.3 . . ?
C8 C9 H9 118.8 . . ?
C8 C9 C10 122.4(5) . . ?
C10 C9 H9 118.8 . . ?
C9 C10 H10 119.7 . . ?
C11 C10 C9 120.7(5) . . ?
C11 C10 H10 119.7 . . ?
C10 C11 Ir1 131.9(4) . . ?
C10 C11 C12 115.9(5) . . ?
C12 C11 Ir1 112.2(3) . . ?
C7 C12 C11 124.2(5) . . ?
C7 C12 C13 119.5(5) . . ?
C13 C12 C11 116.3(4) . . ?
N1 C13 C4 122.0(4) . . ?
N1 C13 C12 115.8(4) . . ?
C4 C13 C12 122.2(5) . . ?
N2 C14 H14 118.4 . . ?
N2 C14 C15 123.1(5) . . ?
C15 C14 H14 118.4 . . ?
C14 C15 H15 120.0 . . ?
C16 C15 C14 120.1(5) . . ?
C16 C15 H15 120.0 . . ?
C15 C16 H16 120.8 . . ?
C15 C16 C17 118.3(5) . . ?
C17 C16 H16 120.8 . . ?
C16 C17 C18 124.2(5) . . ?
C16 C17 C26 118.5(5) . . ?
C26 C17 C18 117.3(5) . . ?
C17 C18 H18 119.6 . . ?
C19 C18 C17 120.7(5) . . ?
C19 C18 H18 119.6 . . ?
C18 C19 H19 118.8 . . ?
C18 C19 C20 122.4(5) . . ?
C20 C19 H19 118.8 . . ?
C21 C20 C19 124.8(5) . . ?
C25 C20 C19 118.1(5) . . ?
C25 C20 C21 117.1(5) . . ?
C20 C21 H21 120.1 . . ?
C22 C21 C20 119.8(5) . . ?
C22 C21 H21 120.1 . . ?
C21 C22 H22 119.3 . . ?
C21 C22 C23 121.4(5) . . ?
C23 C22 H22 119.3 . . ?
C22 C23 H23 119.2 . . ?
C24 C23 C22 121.7(5) . . ?
C24 C23 H23 119.2 . . ?
C23 C24 Ir1 131.4(4) . . ?
C23 C24 C25 115.9(4) . . ?
C25 C24 Ir1 112.7(4) . . ?
C20 C25 C24 124.2(5) . . ?
C20 C25 C26 119.2(5) . . ?
C24 C25 C26 116.6(4) . . ?
N2 C26 C17 122.3(5) . . ?
N2 C26 C25 115.5(4) . . ?
C17 C26 C25 122.1(5) . . ?
O1 C27 C34 116.6(4) . . ?
N3 C27 O1 113.0(5) . . ?
N3 C27 C34 130.3(5) . . ?
O1 C28 C29 126.9(5) . . ?
O1 C28 C33 108.9(4) . . ?
C33 C28 C29 124.2(5) . . ?
C28 C29 H29 122.2 . . ?
C28 C29 C30 115.7(5) . . ?
C30 C29 H29 122.2 . . ?
C29 C30 H30 119.4 . . ?
C29 C30 C31 121.2(5) . . ?
C31 C30 H30 119.4 . . ?
C30 C31 H31 119.0 . . ?
C30 C31 C32 122.0(5) . . ?
C32 C31 H31 119.0 . . ?
C31 C32 H32 121.5 . . ?
C33 C32 C31 117.0(5) . . ?
C33 C32 H32 121.5 . . ?
C28 C33 N3 107.3(4) . . ?
C28 C33 C32 119.9(5) . . ?
C32 C33 N3 132.8(5) . . ?
C35 C34 C27 123.3(5) . . ?
C35 C34 C39 118.8(5) . . ?
C39 C34 C27 117.9(5) . . ?
O2 C35 C34 125.5(5) . . ?
O2 C35 C36 117.9(5) . . ?
C36 C35 C34 116.7(5) . . ?
C35 C36 H36 118.6 . . ?
C37 C36 C35 122.8(5) . . ?
C37 C36 H36 118.6 . . ?
C36 C37 H37 119.8 . . ?
C36 C37 C38 120.4(5) . . ?
C38 C37 H37 119.8 . . ?
C37 C38 H38 120.3 . . ?
C39 C38 C37 119.3(5) . . ?
C39 C38 H38 120.3 . . ?
C34 C39 H39 119.0 . . ?
C38 C39 C34 122.1(5) . . ?
C38 C39 H39 119.0 . . ?
N4 C40 H40 120.1 . . ?
N4 C40 C41 119.8(7) . . ?
C41 C40 H40 120.1 . . ?
C40 C41 H41 120.2 . . ?
C42 C41 C40 119.6(7) . . ?
C42 C41 H41 120.2 . . ?
C41 C42 H42 119.0 . . ?
C41 C42 C43 122.0(7) . . ?
C43 C42 H42 119.0 . . ?
C42 C43 C44 128.4(7) . . ?
C42 C43 C52 116.6(7) . . ?
C52 C43 C44 115.0(7) . . ?
C43 C44 H44 118.4 . . ?
C45 C44 C43 123.1(7) . . ?
C45 C44 H44 118.4 . . ?
C44 C45 H45 118.9 . . ?
C44 C45 C46 122.2(7) . . ?
C46 C45 H45 118.9 . . ?
C47 C46 C45 125.1(7) . . ?
C47 C46 C51 117.7(6) . . ?
C51 C46 C45 117.1(7) . . ?
C46 C47 H47 119.7 . . ?
C48 C47 C46 120.7(6) . . ?
C48 C47 H47 119.7 . . ?
C47 C48 H48 119.4 . . ?
C47 C48 C49 121.2(6) . . ?
C49 C48 H48 119.4 . . ?
C48 C49 H49 119.3 . . ?
C50 C49 C48 121.4(6) . . ?
C50 C49 H49 119.3 . . ?
C49 C50 Ir2 131.3(4) . . ?
C49 C50 C51 115.8(5) . . ?
C51 C50 Ir2 112.9(4) . . ?
C50 C51 C46 123.0(6) . . ?
C50 C51 C52 116.6(5) . . ?
C52 C51 C46 120.3(6) . . ?
N4 C52 C43 122.0(6) . . ?
N4 C52 C51 115.8(5) . . ?
C51 C52 C43 122.1(6) . . ?
N5 C53 H53 119.1 . . ?
N5 C53 C54 121.8(5) . . ?
C54 C53 H53 119.1 . . ?
C53 C54 H54 120.0 . . ?
C55 C54 C53 120.1(5) . . ?
C55 C54 H54 120.0 . . ?
C54 C55 H55 120.2 . . ?
C54 C55 C56 119.6(5) . . ?
C56 C55 H55 120.2 . . ?
C55 C56 C57 125.4(5) . . ?
C65 C56 C55 117.7(5) . . ?
C65 C56 C57 116.9(5) . . ?
C56 C57 H57 119.0 . . ?
C58 C57 C56 122.0(5) . . ?
C58 C57 H57 119.0 . . ?
C57 C58 H58 119.4 . . ?
C57 C58 C59 121.2(5) . . ?
C59 C58 H58 119.4 . . ?
C60 C59 C58 124.1(5) . . ?
C64 C59 C58 118.1(5) . . ?
C64 C59 C60 117.8(5) . . ?
C59 C60 H60 120.2 . . ?
C61 C60 C59 119.6(5) . . ?
C61 C60 H60 120.2 . . ?
C60 C61 H61 118.9 . . ?
C60 C61 C62 122.1(5) . . ?
C62 C61 H61 118.9 . . ?
C61 C62 H62 119.8 . . ?
C63 C62 C61 120.4(5) . . ?
C63 C62 H62 119.8 . . ?
C62 C63 Ir2 131.0(4) . . ?
C62 C63 C64 115.7(5) . . ?
C64 C63 Ir2 113.2(4) . . ?
C59 C64 C63 124.3(5) . . ?
C59 C64 C65 119.3(4) . . ?
C63 C64 C65 116.3(4) . . ?
N5 C65 C56 122.8(5) . . ?
N5 C65 C64 114.9(4) . . ?
C56 C65 C64 122.3(5) . . ?
O3 C66 C73 117.5(4) . . ?
N6 C66 O3 112.5(4) . . ?
N6 C66 C73 129.9(5) . . ?
O3 C67 C68 127.6(5) . . ?
O3 C67 C72 108.3(4) . . ?
C68 C67 C72 124.1(5) . . ?
C67 C68 H68 122.4 . . ?
C67 C68 C69 115.2(5) . . ?
C69 C68 H68 122.4 . . ?
C68 C69 H69 119.0 . . ?
C68 C69 C70 122.1(5) . . ?
C70 C69 H69 119.0 . . ?
C69 C70 H70 119.3 . . ?
C69 C70 C71 121.4(5) . . ?
C71 C70 H70 119.3 . . ?
C70 C71 H71 121.5 . . ?
C72 C71 C70 117.1(5) . . ?
C72 C71 H71 121.5 . . ?
C67 C72 N6 107.5(4) . . ?
C71 C72 N6 132.3(5) . . ?
C71 C72 C67 120.1(5) . . ?
C66 C73 C74 122.1(5) . . ?
C78 C73 C66 118.6(5) . . ?
C78 C73 C74 119.2(5) . . ?
O4 C74 C73 126.2(5) . . ?
O4 C74 C75 117.3(5) . . ?
C73 C74 C75 116.5(5) . . ?
C74 C75 H75 118.8 . . ?
C76 C75 C74 122.4(5) . . ?
C76 C75 H75 118.8 . . ?
C75 C76 H76 119.8 . . ?
C75 C76 C77 120.4(5) . . ?
C77 C76 H76 119.8 . . ?
C76 C77 H77 120.3 . . ?
C78 C77 C76 119.4(5) . . ?
C78 C77 H77 120.3 . . ?
C73 C78 H78 119.0 . . ?
C77 C78 C73 122.0(5) . . ?
C77 C78 H78 119.0 . . ?
Cl1 C79 H79A 109.0 . . ?
Cl1 C79 H79B 109.0 . . ?
Cl2 C79 Cl1 112.9(5) . . ?
Cl2 C79 H79A 109.0 . . ?
Cl2 C79 H79B 109.0 . . ?
H79A C79 H79B 107.8 . . ?
Cl11 C179 Cl12 106.5(14) . . ?
Cl11 C179 H17A 110.4 . . ?
Cl11 C179 H17B 110.4 . . ?
Cl12 C179 H17A 110.4 . . ?
Cl12 C179 H17B 110.4 . . ?
H17A C179 H17B 108.6 . . ?
Cl3 C80 Cl4 109.2(9) . . ?
Cl3 C80 H80A 109.8 . . ?
Cl3 C80 H80B 109.8 . . ?
Cl4 C80 H80A 109.8 . . ?
Cl4 C80 H80B 109.8 . . ?
H80A C80 H80B 108.3 . . ?
Cl13 C180 H18A 110.8 . . ?
Cl13 C180 H18B 110.8 . . ?
Cl14 C180 Cl13 104.7(12) . . ?
Cl14 C180 H18A 110.8 . . ?
Cl14 C180 H18B 110.8 . . ?
H18A C180 H18B 108.9 . . ?

loop_
_geom_bond_atom_site_label_1
_geom_bond_atom_site_label_2
_geom_bond_distance
_geom_bond_site_symmetry_2
_geom_bond_publ_flag
Ir1 O2 2.123(3) . ?
Ir1 N1 2.035(4) . ?
Ir1 N2 2.045(4) . ?
Ir1 N3 2.167(4) . ?
Ir1 C11 1.994(5) . ?
Ir1 C24 1.994(5) . ?
Ir2 O4 2.129(4) . ?
Ir2 N4 2.042(4) . ?
Ir2 N5 2.040(4) . ?
Ir2 N6 2.152(4) . ?
Ir2 C50 2.000(5) . ?
Ir2 C63 1.999(5) . ?
O1 C27 1.366(6) . ?
O1 C28 1.364(6) . ?
O2 C35 1.301(6) . ?
O3 C66 1.369(6) . ?
O3 C67 1.376(6) . ?
O4 C74 1.285(6) . ?
N1 C1 1.324(6) . ?
N1 C13 1.365(6) . ?
N2 C14 1.327(6) . ?
N2 C26 1.370(6) . ?
N3 C27 1.320(6) . ?
N3 C33 1.409(6) . ?
N4 C40 1.336(7) . ?
N4 C52 1.375(8) . ?
N5 C53 1.347(6) . ?
N5 C65 1.370(6) . ?
N6 C66 1.326(6) . ?
N6 C72 1.422(6) . ?
C1 H1 0.9500 . ?
C1 C2 1.402(7) . ?
C2 H2 0.9500 . ?
C2 C3 1.366(7) . ?
C3 H3 0.9500 . ?
C3 C4 1.402(7) . ?
C4 C5 1.441(7) . ?
C4 C13 1.409(7) . ?
C5 H5 0.9500 . ?
C5 C6 1.344(7) . ?
C6 H6 0.9500 . ?
C6 C7 1.438(7) . ?
C7 C8 1.409(7) . ?
C7 C12 1.399(7) . ?
C8 H8 0.9500 . ?
C8 C9 1.379(7) . ?
C9 H9 0.9500 . ?
C9 C10 1.405(7) . ?
C10 H10 0.9500 . ?
C10 C11 1.384(7) . ?
C11 C12 1.432(7) . ?
C12 C13 1.412(7) . ?
C14 H14 0.9500 . ?
C14 C15 1.383(7) . ?
C15 H15 0.9500 . ?
C15 C16 1.382(7) . ?
C16 H16 0.9500 . ?
C16 C17 1.395(7) . ?
C17 C18 1.441(7) . ?
C17 C26 1.403(7) . ?
C18 H18 0.9500 . ?
C18 C19 1.354(7) . ?
C19 H19 0.9500 . ?
C19 C20 1.434(7) . ?
C20 C21 1.415(7) . ?
C20 C25 1.406(7) . ?
C21 H21 0.9500 . ?
C21 C22 1.374(7) . ?
C22 H22 0.9500 . ?
C22 C23 1.407(7) . ?
C23 H23 0.9500 . ?
C23 C24 1.381(7) . ?
C24 C25 1.416(7) . ?
C25 C26 1.425(7) . ?
C27 C34 1.430(7) . ?
C28 C29 1.380(7) . ?
C28 C33 1.378(7) . ?
C29 H29 0.9500 . ?
C29 C30 1.387(8) . ?
C30 H30 0.9500 . ?
C30 C31 1.387(7) . ?
C31 H31 0.9500 . ?
C31 C32 1.397(7) . ?
C32 H32 0.9500 . ?
C32 C33 1.382(7) . ?
C34 C35 1.423(7) . ?
C34 C39 1.425(7) . ?
C35 C36 1.420(7) . ?
C36 H36 0.9500 . ?
C36 C37 1.371(7) . ?
C37 H37 0.9500 . ?
C37 C38 1.383(8) . ?
C38 H38 0.9500 . ?
C38 C39 1.369(8) . ?
C39 H39 0.9500 . ?
C40 H40 0.9500 . ?
C40 C41 1.421(9) . ?
C41 H41 0.9500 . ?
C41 C42 1.359(11) . ?
C42 H42 0.9500 . ?
C42 C43 1.374(11) . ?
C43 C44 1.447(11) . ?
C43 C52 1.412(8) . ?
C44 H44 0.9500 . ?
C44 C45 1.325(11) . ?
C45 H45 0.9500 . ?
C45 C46 1.420(9) . ?
C46 C47 1.392(10) . ?
C46 C51 1.416(8) . ?
C47 H47 0.9500 . ?
C47 C48 1.350(9) . ?
C48 H48 0.9500 . ?
C48 C49 1.402(8) . ?
C49 H49 0.9500 . ?
C49 C50 1.396(7) . ?
C50 C51 1.406(7) . ?
C51 C52 1.407(8) . ?
C53 H53 0.9500 . ?
C53 C54 1.388(7) . ?
C54 H54 0.9500 . ?
C54 C55 1.372(7) . ?
C55 H55 0.9500 . ?
C55 C56 1.397(7) . ?
C56 C57 1.424(7) . ?
C56 C65 1.395(7) . ?
C57 H57 0.9500 . ?
C57 C58 1.356(8) . ?
C58 H58 0.9500 . ?
C58 C59 1.439(7) . ?
C59 C60 1.402(7) . ?
C59 C64 1.401(7) . ?
C60 H60 0.9500 . ?
C60 C61 1.370(7) . ?
C61 H61 0.9500 . ?
C61 C62 1.417(7) . ?
C62 H62 0.9500 . ?
C62 C63 1.403(7) . ?
C63 C64 1.417(7) . ?
C64 C65 1.422(7) . ?
C66 C73 1.423(7) . ?
C67 C68 1.378(7) . ?
C67 C72 1.380(7) . ?
C68 H68 0.9500 . ?
C68 C69 1.378(7) . ?
C69 H69 0.9500 . ?
C69 C70 1.388(7) . ?
C70 H70 0.9500 . ?
C70 C71 1.390(7) . ?
C71 H71 0.9500 . ?
C71 C72 1.377(7) . ?
C73 C74 1.426(7) . ?
C73 C78 1.415(7) . ?
C74 C75 1.428(7) . ?
C75 H75 0.9500 . ?
C75 C76 1.364(8) . ?
C76 H76 0.9500 . ?
C76 C77 1.397(8) . ?
C77 H77 0.9500 . ?
C77 C78 1.361(7) . ?
C78 H78 0.9500 . ?
Cl1 C79 1.756(9) . ?
Cl2 C79 1.739(8) . ?
C79 H79A 0.9900 . ?
C79 H79B 0.9900 . ?
Cl11 C179 1.762(19) . ?
Cl12 C179 1.762(18) . ?
C179 H17A 0.9900 . ?
C179 H17B 0.9900 . ?
Cl3 C80 1.759(14) . ?
Cl4 C80 1.758(15) . ?
C80 H80A 0.9900 . ?
C80 H80B 0.9900 . ?
Cl13 C180 1.763(18) . ?
Cl14 C180 1.752(19) . ?
C180 H18A 0.9900 . ?
C180 H18B 0.9900 . ?

loop_
_geom_torsion_atom_site_label_1
_geom_torsion_atom_site_label_2
_geom_torsion_atom_site_label_3
_geom_torsion_atom_site_label_4
_geom_torsion
_geom_torsion_site_symmetry_1
_geom_torsion_site_symmetry_2
_geom_torsion_site_symmetry_3
_geom_torsion_site_symmetry_4
_geom_torsion_publ_flag
Ir1 O2 C35 C34 5.8(7) . . . . ?
Ir1 O2 C35 C36 -173.8(3) . . . . ?
Ir1 N1 C1 C2 -178.9(4) . . . . ?
Ir1 N1 C13 C4 179.4(4) . . . . ?
Ir1 N1 C13 C12 -0.5(5) . . . . ?
Ir1 N2 C14 C15 -178.8(4) . . . . ?
Ir1 N2 C26 C17 178.8(4) . . . . ?
Ir1 N2 C26 C25 -1.8(5) . . . . ?
Ir1 N3 C27 O1 -171.4(3) . . . . ?
Ir1 N3 C27 C34 7.7(8) . . . . ?
Ir1 N3 C33 C28 170.9(3) . . . . ?
Ir1 N3 C33 C32 -9.7(8) . . . . ?
Ir1 C11 C12 C7 178.5(4) . . . . ?
Ir1 C11 C12 C13 -2.6(5) . . . . ?
Ir1 C24 C25 C20 -177.3(4) . . . . ?
Ir1 C24 C25 C26 0.7(6) . . . . ?
Ir2 O4 C74 C73 7.2(8) . . . . ?
Ir2 O4 C74 C75 -173.6(3) . . . . ?
Ir2 N4 C40 C41 175.3(4) . . . . ?
Ir2 N4 C52 C43 -176.6(5) . . . . ?
Ir2 N4 C52 C51 4.2(6) . . . . ?
Ir2 N5 C53 C54 -179.1(4) . . . . ?
Ir2 N5 C65 C56 -179.9(4) . . . . ?
Ir2 N5 C65 C64 1.9(5) . . . . ?
Ir2 N6 C66 O3 177.9(3) . . . . ?
Ir2 N6 C66 C73 -4.2(8) . . . . ?
Ir2 N6 C72 C67 -177.9(3) . . . . ?
Ir2 N6 C72 C71 4.0(8) . . . . ?
Ir2 C50 C51 C46 -179.9(4) . . . . ?
Ir2 C50 C51 C52 2.1(6) . . . . ?
Ir2 C63 C64 C59 -178.8(4) . . . . ?
Ir2 C63 C64 C65 -1.4(6) . . . . ?
O1 C27 C34 C35 169.6(4) . . . . ?
O1 C27 C34 C39 -9.2(7) . . . . ?
O1 C28 C29 C30 -179.5(5) . . . . ?
O1 C28 C33 N3 0.3(6) . . . . ?
O1 C28 C33 C32 -179.3(4) . . . . ?
O2 C35 C36 C37 179.0(5) . . . . ?
O3 C66 C73 C74 171.8(4) . . . . ?
O3 C66 C73 C78 -5.2(7) . . . . ?
O3 C67 C68 C69 -177.3(5) . . . . ?
O3 C67 C72 N6 -0.3(5) . . . . ?
O3 C67 C72 C71 178.1(4) . . . . ?
O4 C74 C75 C76 178.7(5) . . . . ?
N1 C1 C2 C3 -0.8(7) . . . . ?
N2 C14 C15 C16 0.0(8) . . . . ?
N3 C27 C34 C35 -9.5(9) . . . . ?
N3 C27 C34 C39 171.8(5) . . . . ?
N4 C40 C41 C42 -0.7(10) . . . . ?
N5 C53 C54 C55 0.1(8) . . . . ?
N6 C66 C73 C74 -6.0(8) . . . . ?
N6 C66 C73 C78 177.0(5) . . . . ?
C1 N1 C13 C4 0.8(7) . . . . ?
C1 N1 C13 C12 -179.2(4) . . . . ?
C1 C2 C3 C4 1.8(8) . . . . ?
C2 C3 C4 C5 -179.9(5) . . . . ?
C2 C3 C4 C13 -1.5(7) . . . . ?
C3 C4 C5 C6 179.3(5) . . . . ?
C3 C4 C13 N1 0.2(7) . . . . ?
C3 C4 C13 C12 -179.8(5) . . . . ?
C4 C5 C6 C7 -0.2(8) . . . . ?
C5 C4 C13 N1 178.8(4) . . . . ?
C5 C4 C13 C12 -1.3(7) . . . . ?
C5 C6 C7 C8 178.8(5) . . . . ?
C5 C6 C7 C12 0.0(8) . . . . ?
C6 C7 C8 C9 -176.3(5) . . . . ?
C6 C7 C12 C11 178.5(5) . . . . ?
C6 C7 C12 C13 -0.3(7) . . . . ?
C7 C8 C9 C10 -1.4(8) . . . . ?
C7 C12 C13 N1 -179.0(4) . . . . ?
C7 C12 C13 C4 1.0(7) . . . . ?
C8 C7 C12 C11 -0.4(7) . . . . ?
C8 C7 C12 C13 -179.3(4) . . . . ?
C8 C9 C10 C11 -2.0(8) . . . . ?
C9 C10 C11 Ir1 -177.7(4) . . . . ?
C9 C10 C11 C12 3.9(7) . . . . ?
C10 C11 C12 C7 -2.8(7) . . . . ?
C10 C11 C12 C13 176.1(4) . . . . ?
C11 C12 C13 N1 2.1(6) . . . . ?
C11 C12 C13 C4 -177.9(4) . . . . ?
C12 C7 C8 C9 2.5(7) . . . . ?
C13 N1 C1 C2 -0.5(7) . . . . ?
C13 C4 C5 C6 0.9(7) . . . . ?
C14 N2 C26 C17 0.6(7) . . . . ?
C14 N2 C26 C25 180.0(4) . . . . ?
C14 C15 C16 C17 1.2(7) . . . . ?
C15 C16 C17 C18 179.7(5) . . . . ?
C15 C16 C17 C26 -1.4(7) . . . . ?
C16 C17 C18 C19 179.8(5) . . . . ?
C16 C17 C26 N2 0.5(7) . . . . ?
C16 C17 C26 C25 -178.8(5) . . . . ?
C17 C18 C19 C20 -0.4(8) . . . . ?
C18 C17 C26 N2 179.5(4) . . . . ?
C18 C17 C26 C25 0.2(7) . . . . ?
C18 C19 C20 C21 178.5(5) . . . . ?
C18 C19 C20 C25 -1.2(8) . . . . ?
C19 C20 C21 C22 179.9(5) . . . . ?
C19 C20 C25 C24 -179.9(5) . . . . ?
C19 C20 C25 C26 2.2(7) . . . . ?
C20 C21 C22 C23 0.0(8) . . . . ?
C20 C25 C26 N2 178.9(4) . . . . ?
C20 C25 C26 C17 -1.8(7) . . . . ?
C21 C20 C25 C24 0.4(8) . . . . ?
C21 C20 C25 C26 -177.5(4) . . . . ?
C21 C22 C23 C24 0.3(8) . . . . ?
C22 C23 C24 Ir1 176.3(4) . . . . ?
C22 C23 C24 C25 -0.3(7) . . . . ?
C23 C24 C25 C20 -0.1(7) . . . . ?
C23 C24 C25 C26 177.9(4) . . . . ?
C24 C25 C26 N2 0.8(6) . . . . ?
C24 C25 C26 C17 -179.9(4) . . . . ?
C25 C20 C21 C22 -0.4(7) . . . . ?
C26 N2 C14 C15 -0.9(7) . . . . ?
C26 C17 C18 C19 0.9(7) . . . . ?
C27 O1 C28 C29 179.3(5) . . . . ?
C27 O1 C28 C33 0.3(5) . . . . ?
C27 N3 C33 C28 -0.8(5) . . . . ?
C27 N3 C33 C32 178.7(6) . . . . ?
C27 C34 C35 O2 1.9(8) . . . . ?
C27 C34 C35 C36 -178.5(5) . . . . ?
C27 C34 C39 C38 178.9(5) . . . . ?
C28 O1 C27 N3 -0.9(6) . . . . ?
C28 O1 C27 C34 180.0(4) . . . . ?
C28 C29 C30 C31 -0.4(8) . . . . ?
C29 C28 C33 N3 -178.7(5) . . . . ?
C29 C28 C33 C32 1.7(8) . . . . ?
C29 C30 C31 C32 0.3(9) . . . . ?
C30 C31 C32 C33 0.8(8) . . . . ?
C31 C32 C33 N3 178.9(5) . . . . ?
C31 C32 C33 C28 -1.7(8) . . . . ?
C33 N3 C27 O1 1.0(6) . . . . ?
C33 N3 C27 C34 -179.9(5) . . . . ?
C33 C28 C29 C30 -0.6(8) . . . . ?
C34 C35 C36 C37 -0.7(7) . . . . ?
C35 C34 C39 C38 0.0(8) . . . . ?
C35 C36 C37 C38 0.8(8) . . . . ?
C36 C37 C38 C39 -0.4(8) . . . . ?
C37 C38 C39 C34 0.1(8) . . . . ?
C39 C34 C35 O2 -179.4(5) . . . . ?
C39 C34 C35 C36 0.3(7) . . . . ?
C40 N4 C52 C43 0.4(8) . . . . ?
C40 N4 C52 C51 -178.7(5) . . . . ?
C40 C41 C42 C43 3.6(11) . . . . ?
C41 C42 C43 C44 177.5(7) . . . . ?
C41 C42 C43 C52 -4.3(11) . . . . ?
C42 C43 C44 C45 -180.0(7) . . . . ?
C42 C43 C52 N4 2.3(9) . . . . ?
C42 C43 C52 C51 -178.6(6) . . . . ?
C43 C44 C45 C46 -1.8(11) . . . . ?
C44 C43 C52 N4 -179.3(5) . . . . ?
C44 C43 C52 C51 -0.1(9) . . . . ?
C44 C45 C46 C47 -177.4(7) . . . . ?
C44 C45 C46 C51 0.0(10) . . . . ?
C45 C46 C47 C48 176.9(6) . . . . ?
C45 C46 C51 C50 -176.3(6) . . . . ?
C45 C46 C51 C52 1.6(9) . . . . ?
C46 C47 C48 C49 0.8(10) . . . . ?
C46 C51 C52 N4 177.6(5) . . . . ?
C46 C51 C52 C43 -1.5(9) . . . . ?
C47 C46 C51 C50 1.3(9) . . . . ?
C47 C46 C51 C52 179.2(5) . . . . ?
C47 C48 C49 C50 -1.9(9) . . . . ?
C48 C49 C50 Ir2 179.6(4) . . . . ?
C48 C49 C50 C51 2.5(8) . . . . ?
C49 C50 C51 C46 -2.2(8) . . . . ?
C49 C50 C51 C52 179.7(5) . . . . ?
C50 C51 C52 N4 -4.3(8) . . . . ?
C50 C51 C52 C43 176.6(5) . . . . ?
C51 C46 C47 C48 -0.5(9) . . . . ?
C52 N4 C40 C41 -1.3(8) . . . . ?
C52 C43 C44 C45 1.8(10) . . . . ?
C53 N5 C65 C56 2.9(7) . . . . ?
C53 N5 C65 C64 -175.4(4) . . . . ?
C53 C54 C55 C56 1.6(8) . . . . ?
C54 C55 C56 C57 178.8(5) . . . . ?
C54 C55 C56 C65 -1.1(7) . . . . ?
C55 C56 C57 C58 -175.6(5) . . . . ?
C55 C56 C65 N5 -1.3(7) . . . . ?
C55 C56 C65 C64 176.9(5) . . . . ?
C56 C57 C58 C59 -1.3(8) . . . . ?
C57 C56 C65 N5 178.9(4) . . . . ?
C57 C56 C65 C64 -2.9(7) . . . . ?
C57 C58 C59 C60 178.2(5) . . . . ?
C57 C58 C59 C64 -2.8(8) . . . . ?
C58 C59 C60 C61 -179.7(5) . . . . ?
C58 C59 C64 C63 -178.8(5) . . . . ?
C58 C59 C64 C65 3.9(7) . . . . ?
C59 C60 C61 C62 -2.2(8) . . . . ?
C59 C64 C65 N5 177.2(4) . . . . ?
C59 C64 C65 C56 -1.1(7) . . . . ?
C60 C59 C64 C63 0.3(7) . . . . ?
C60 C59 C64 C65 -177.0(5) . . . . ?
C60 C61 C62 C63 1.5(8) . . . . ?
C61 C62 C63 Ir2 177.4(4) . . . . ?
C61 C62 C63 C64 0.1(7) . . . . ?
C62 C63 C64 C59 -1.0(7) . . . . ?
C62 C63 C64 C65 176.4(4) . . . . ?
C63 C64 C65 N5 -0.3(6) . . . . ?
C63 C64 C65 C56 -178.6(4) . . . . ?
C64 C59 C60 C61 1.2(7) . . . . ?
C65 N5 C53 C54 -2.3(7) . . . . ?
C65 C56 C57 C58 4.2(7) . . . . ?
C66 O3 C67 C68 178.8(5) . . . . ?
C66 O3 C67 C72 -0.1(5) . . . . ?
C66 N6 C72 C67 0.7(5) . . . . ?
C66 N6 C72 C71 -177.5(5) . . . . ?
C66 C73 C74 O4 4.6(8) . . . . ?
C66 C73 C74 C75 -174.6(5) . . . . ?
C66 C73 C78 C77 176.3(5) . . . . ?
C67 O3 C66 N6 0.6(5) . . . . ?
C67 O3 C66 C73 -177.6(4) . . . . ?
C67 C68 C69 C70 -0.7(7) . . . . ?
C68 C67 C72 N6 -179.3(4) . . . . ?
C68 C67 C72 C71 -0.9(8) . . . . ?
C68 C69 C70 C71 -0.6(8) . . . . ?
C69 C70 C71 C72 1.2(7) . . . . ?
C70 C71 C72 N6 177.5(5) . . . . ?
C70 C71 C72 C67 -0.5(7) . . . . ?
C72 N6 C66 O3 -0.8(5) . . . . ?
C72 N6 C66 C73 177.1(5) . . . . ?
C72 C67 C68 C69 1.5(8) . . . . ?
C73 C74 C75 C76 -2.0(8) . . . . ?
C74 C73 C78 C77 -0.8(8) . . . . ?
C74 C75 C76 C77 0.0(9) . . . . ?
C75 C76 C77 C78 1.7(9) . . . . ?
C76 C77 C78 C73 -1.3(8) . . . . ?
C78 C73 C74 O4 -178.5(5) . . . . ?
C78 C73 C74 C75 2.3(7) . . . . ?
